data_4130709
loop_
_publ_author_name
'Zhang, Yu'
'Petersen, Jeffrey L.'
'Milsmann, Carsten'

_publ_section_title
;
 A Luminescent Zirconium(IV) Complex as a Molecular Photosensitizer for
 Visible Light Photoredox Catalysis.
;
_journal_issue 40
_journal_name_full 'Journal of the American Chemical Society'
_journal_page_first 13115
_journal_page_last 13118
_journal_paper_doi 10.1021/jacs.6b05934
_journal_volume 138
_journal_year 2016
_chemical_formula_sum 'C58.5 H52 Cl4 N6 Zr'
_chemical_formula_weight 1072.08
_space_group_crystal_system triclinic
_space_group_IT_number 2
_space_group_name_Hall '-P 1'
_space_group_name_H-M_alt 'P -1'
_atom_sites_solution_hydrogens geom
_cell_angle_alpha 67.0258(14)
_cell_angle_beta 64.2263(15)
_cell_angle_gamma 80.3251(15)
_cell_formula_units_Z 2
_cell_length_a 13.9916(8)
_cell_length_b 14.6671(8)
_cell_length_c 15.0683(9)
_cell_measurement_reflns_used 9896
_cell_measurement_temperature 140.(2)
_cell_measurement_theta_max 29.9736
_cell_measurement_theta_min 2.9529
_cell_volume 2563.8(3)
_computing_cell_refinement 'SAINT V8.34A (Bruker AXS Inc., 2013)'
_computing_data_reduction 'SAINT V8.34A (Bruker AXS Inc., 2013)'
_computing_structure_refinement 'SHELXL-2014 (Sheldrick, 2014)'
_diffrn_ambient_temperature 140.(2)
_diffrn_detector_area_resol_mean 10.4167
_diffrn_measured_fraction_theta_full 0.999
_diffrn_measured_fraction_theta_max 0.999
_diffrn_measurement_device_type 'Bruker AXS D8 Venture fixed chi'
_diffrn_measurement_method 'omega scan, PHOTON 100 CMOS'
_diffrn_radiation_monochromator Triumph
_diffrn_radiation_type 'Mo K\a'
_diffrn_radiation_wavelength 0.71073
_diffrn_reflns_av_R_equivalents 0.0648
_diffrn_reflns_av_unetI/netI 0.0753
_diffrn_reflns_limit_h_max 18
_diffrn_reflns_limit_h_min -18
_diffrn_reflns_limit_k_max 19
_diffrn_reflns_limit_k_min -19
_diffrn_reflns_limit_l_max 19
_diffrn_reflns_limit_l_min -19
_diffrn_reflns_number 49991
_diffrn_reflns_theta_full 27.50
_diffrn_reflns_theta_max 27.50
_diffrn_reflns_theta_min 2.75
_diffrn_source_type 'fine-focus sealed tube'
_exptl_absorpt_coefficient_mu 0.468
_exptl_absorpt_correction_T_max 0.95
_exptl_absorpt_correction_T_min 0.80
_exptl_absorpt_correction_type multi-scan
_exptl_absorpt_process_details 'SADABS V2014/3 (Bruker AXS Inc.)'
_exptl_crystal_colour 'intense red'
_exptl_crystal_density_diffrn 1.389
_exptl_crystal_density_method 'not measured'
_exptl_crystal_description parallelopiped
_exptl_crystal_F_000 1106
_exptl_crystal_size_max 0.343
_exptl_crystal_size_mid 0.207
_exptl_crystal_size_min 0.106
_refine_diff_density_max 1.311
_refine_diff_density_min -1.821
_refine_ls_extinction_method none
_refine_ls_goodness_of_fit_ref 1.063
_refine_ls_hydrogen_treatment riding
_refine_ls_matrix_type full
_refine_ls_number_parameters 582
_refine_ls_number_reflns 11760
_refine_ls_number_restraints 2
_refine_ls_restrained_S_all 1.063
_refine_ls_R_factor_all 0.0953
_refine_ls_R_factor_gt 0.0620
_refine_ls_shift/su_max 0.001
_refine_ls_shift/su_mean 0.000
_refine_ls_structure_factor_coef Fsqd
_refine_ls_weighting_details 'w=1/[\s^2^(Fo^2^)+(0.0924P)^2^+4.2884P] where P=(Fo^2^+2Fc^2^)/3'
_refine_ls_weighting_scheme calc
_refine_ls_wR_factor_gt 0.1639
_refine_ls_wR_factor_ref 0.1813
_reflns_number_gt 8454
_reflns_number_total 11760
_reflns_threshold_expression 'I > 2\s(I)'
_cod_data_source_file ja6b05934_si_005.cif
_cod_data_source_block ZrMe-PDP2
_cod_original_formula_sum 'C58.50 H52 Cl4 N6 Zr'
_cod_database_code 4130709

loop_
_space_group_symop_operation_xyz
'x, y, z'
'-x, -y, -z'

loop_
_atom_site_type_symbol
_atom_site_label
_atom_site_fract_x
_atom_site_fract_y
_atom_site_fract_z
_atom_site_U_iso_or_equiv
_atom_site_adp_type
_atom_site_calc_flag
_atom_site_refinement_flags_adp
_atom_site_refinement_flags_posn
_atom_site_occupancy
Zr Zr1 0.70985(3) 0.59394(2) 0.67869(3) 0.01278(11) Uani d . . 1
N N1 0.7907(2) 0.4577(2) 0.6686(2) 0.0173(6) Uani d . . 1
N N2 0.5957(2) 0.4864(2) 0.6971(2) 0.0150(6) Uani d . . 1
N N3 0.5508(2) 0.6577(2) 0.7166(2) 0.0173(7) Uani d . . 1
N N4 0.7228(2) 0.5776(2) 0.8207(2) 0.0172(6) Uani d . . 1
N N5 0.8120(2) 0.7196(2) 0.6475(2) 0.0146(6) Uani d . . 1
N N6 0.7805(2) 0.6791(2) 0.5107(2) 0.0163(6) Uani d . . 1
C C1 0.8938(3) 0.4287(3) 0.6544(3) 0.0210(8) Uani d . . 1
C C2 0.9093(3) 0.3354(3) 0.6503(3) 0.0236(9) Uani d . . 1
H H2 0.973 0.2981 0.6428 0.028 Uiso calc U R 1
C C3 0.8135(3) 0.3040(3) 0.6593(3) 0.0188(8) Uani d . . 1
C C4 0.7418(3) 0.3805(3) 0.6715(3) 0.0174(8) Uani d . . 1
C C5 0.6308(3) 0.3953(3) 0.6921(3) 0.0173(8) Uani d . . 1
C C6 0.5606(3) 0.3272(3) 0.7101(3) 0.0257(9) Uani d . . 1
H H6 0.5844 0.2632 0.7077 0.031 Uiso calc U R 1
C C7 0.4559(3) 0.3533(3) 0.7314(4) 0.0301(10) Uani d . . 1
H H7 0.4069 0.3064 0.7456 0.036 Uiso calc U R 1
C C8 0.4213(3) 0.4471(3) 0.7322(3) 0.0223(8) Uani d . . 1
H H8 0.3497 0.466 0.7437 0.027 Uiso calc U R 1
C C9 0.4925(3) 0.5129(3) 0.7159(3) 0.0148(7) Uani d . . 1
C C10 0.4688(3) 0.6104(3) 0.7231(3) 0.0148(7) Uani d . . 1
C C11 0.3760(3) 0.6658(3) 0.7468(3) 0.0181(8) Uani d . . 1
C C12 0.4029(3) 0.7487(3) 0.7561(3) 0.0263(9) Uani d . . 1
H H12 0.356 0.8004 0.7724 0.032 Uiso calc U R 1
C C13 0.5086(3) 0.7425(3) 0.7375(4) 0.0262(9) Uani d . . 1
C C14 0.7986(3) 0.2086(3) 0.6557(3) 0.0206(8) Uani d . . 1
C C15 0.8271(3) 0.1207(3) 0.7203(3) 0.0268(9) Uani d . . 1
H H15 0.8545 0.1228 0.7672 0.032 Uiso calc U R 1
C C16 0.8157(4) 0.0309(3) 0.7162(4) 0.0373(11) Uani d . . 1
H H16 0.8372 -0.0285 0.7587 0.045 Uiso calc U R 1
C C17 0.7728(4) 0.0273(4) 0.6504(4) 0.0427(13) Uani d . . 1
H H17 0.7624 -0.0347 0.6496 0.051 Uiso calc U R 1
C C18 0.7454(4) 0.1134(4) 0.5863(4) 0.0389(12) Uani d . . 1
H H18 0.7166 0.1108 0.5407 0.047 Uiso calc U R 1
C C19 0.7594(3) 0.2038(3) 0.5875(4) 0.0295(10) Uani d . . 1
H H19 0.7421 0.2631 0.5413 0.035 Uiso calc U R 1
C C20 0.2690(3) 0.6441(3) 0.7629(3) 0.0207(8) Uani d . . 1
C C21 0.1835(3) 0.6400(3) 0.8573(3) 0.0260(9) Uani d . . 1
H H21 0.1947 0.6522 0.9095 0.031 Uiso calc U R 1
C C22 0.0822(3) 0.6184(3) 0.8760(4) 0.0348(11) Uani d . . 1
H H22 0.0246 0.6151 0.9411 0.042 Uiso calc U R 1
C C23 0.0649(3) 0.6016(3) 0.7999(4) 0.0365(11) Uani d . . 1
H H23 -0.0042 0.5857 0.8129 0.044 Uiso calc U R 1
C C24 0.1488(4) 0.6080(4) 0.7049(4) 0.0391(12) Uani d . . 1
H H24 0.1369 0.5982 0.6518 0.047 Uiso calc U R 1
C C25 0.2502(3) 0.6285(3) 0.6864(4) 0.0297(10) Uani d . . 1
H H25 0.3074 0.632 0.621 0.036 Uiso calc U R 1
C C26 0.9698(3) 0.4942(3) 0.6462(4) 0.0341(11) Uani d . . 1
H H26A 0.9808 0.5549 0.5842 0.051 Uiso calc U R 1
H H26B 1.0376 0.4598 0.6392 0.051 Uiso calc U R 1
H H26C 0.941 0.5112 0.7099 0.051 Uiso calc U R 1
C C27 0.6732(3) 0.5112(3) 0.9224(3) 0.0220(8) Uani d . . 1
C C28 0.5739(4) 0.8144(4) 0.7354(5) 0.0464(14) Uani d . . 1
H H28A 0.608 0.7802 0.7844 0.07 Uiso calc U R 1
H H28B 0.5282 0.8672 0.7567 0.07 Uiso calc U R 1
H H28C 0.6284 0.8431 0.6638 0.07 Uiso calc U R 1
C C29 0.6895(3) 0.5402(3) 0.9908(3) 0.0227(8) Uani d . . 1
H H29 0.6643 0.5067 1.065 0.027 Uiso calc U R 1
C C30 0.7503(3) 0.6288(3) 0.9323(3) 0.0179(8) Uani d . . 1
C C31 0.7707(3) 0.6488(3) 0.8278(3) 0.0153(7) Uani d . . 1
C C32 0.8309(3) 0.7230(3) 0.7275(3) 0.0140(7) Uani d . . 1
C C33 0.9045(3) 0.7887(3) 0.7073(3) 0.0180(8) Uani d . . 1
H H33 0.9185 0.7904 0.763 0.022 Uiso calc U R 1
C C34 0.9572(3) 0.8518(3) 0.6049(3) 0.0196(8) Uani d . . 1
H H34 1.0093 0.896 0.5898 0.024 Uiso calc U R 1
C C35 0.9350(3) 0.8515(3) 0.5240(3) 0.0178(8) Uani d . . 1
H H35 0.9699 0.8961 0.4539 0.021 Uiso calc U R 1
C C36 0.8606(3) 0.7845(3) 0.5476(3) 0.0149(7) Uani d . . 1
C C37 0.8302(3) 0.7689(3) 0.4742(3) 0.0172(8) Uani d . . 1
C C38 0.8461(3) 0.8203(3) 0.3696(3) 0.0180(8) Uani d . . 1
C C39 0.8077(3) 0.7574(3) 0.3408(3) 0.0216(8) Uani d . . 1
H H39 0.8088 0.7714 0.2732 0.026 Uiso calc U R 1
C C40 0.7685(3) 0.6725(3) 0.4274(3) 0.0197(8) Uani d . . 1
C C41 0.7727(3) 0.6901(3) 0.9789(3) 0.0183(8) Uani d . . 1
C C42 0.8129(3) 0.6482(3) 1.0557(3) 0.0213(8) Uani d . . 1
H H42 0.8306 0.5799 1.0757 0.026 Uiso calc U R 1
C C43 0.8271(3) 0.7055(3) 1.1032(3) 0.0267(9) Uani d . . 1
H H43 0.855 0.6764 1.1554 0.032 Uiso calc U R 1
C C44 0.8014(4) 0.8040(3) 1.0755(3) 0.0334(11) Uani d . . 1
H H44 0.8111 0.8427 1.1089 0.04 Uiso calc U R 1
C C45 0.7617(4) 0.8471(3) 0.9996(3) 0.0344(11) Uani d . . 1
H H45 0.7442 0.9155 0.9801 0.041 Uiso calc U R 1
C C46 0.7474(3) 0.7900(3) 0.9517(3) 0.0270(9) Uani d . . 1
H H46 0.7197 0.8197 0.8994 0.032 Uiso calc U R 1
C C47 0.8865(3) 0.9221(3) 0.3001(3) 0.0200(8) Uani d . . 1
C C48 0.8557(3) 1.0008(3) 0.3370(3) 0.0257(9) Uani d . . 1
H H48 0.8106 0.9889 0.4091 0.031 Uiso calc U R 1
C C49 0.8909(4) 1.0964(3) 0.2686(4) 0.0311(10) Uani d . . 1
H H49 0.8697 1.1496 0.2941 0.037 Uiso calc U R 1
C C50 0.9564(4) 1.1140(3) 0.1643(4) 0.0367(11) Uani d . . 1
H H50 0.9809 1.1792 0.1177 0.044 Uiso calc U R 1
C C51 0.9865(4) 1.0363(3) 0.1271(3) 0.0352(11) Uani d . . 1
H H51 1.0317 1.0485 0.055 0.042 Uiso calc U R 1
C C52 0.9515(3) 0.9419(3) 0.1938(3) 0.0262(9) Uani d . . 1
H H52 0.9719 0.8894 0.1672 0.031 Uiso calc U R 1
C C53 0.6111(4) 0.4258(3) 0.9449(3) 0.0341(11) Uani d . . 1
H H53A 0.5481 0.4503 0.9299 0.051 Uiso calc U R 1
H H53B 0.5891 0.3831 1.0193 0.051 Uiso calc U R 1
H H53C 0.6551 0.3877 0.9003 0.051 Uiso calc U R 1
C C54 0.7182(4) 0.5851(3) 0.4368(3) 0.0276(9) Uani d . . 1
H H54A 0.747 0.5241 0.4739 0.041 Uiso calc U R 1
H H54B 0.7334 0.587 0.3662 0.041 Uiso calc U R 1
H H54C 0.6413 0.587 0.4765 0.041 Uiso calc U R 1
C C55 0.1915(8) 0.7648(7) 0.0582(9) 0.119(3) Uani d . D 1
H H55A 0.2482 0.7263 0.0204 0.143 Uiso calc U R 1
H H55B 0.1984 0.7533 0.1244 0.143 Uiso calc U R 1
Cl Cl1 0.2146(3) 0.8874(3) -0.0174(3) 0.1680(14) Uani d . D 1
Cl Cl2 0.0748(3) 0.7189(2) 0.0903(2) 0.1297(10) Uani d . D 1

loop_
_atom_site_aniso_label
_atom_site_aniso_U_11
_atom_site_aniso_U_22
_atom_site_aniso_U_33
_atom_site_aniso_U_12
_atom_site_aniso_U_13
_atom_site_aniso_U_23
Zr1 0.01375(18) 0.01157(18) 0.01431(18) -0.00251(12) -0.00589(13) -0.00468(13)
N1 0.0157(15) 0.0155(15) 0.0224(17) -0.0002(12) -0.0077(13) -0.0086(13)
N2 0.0147(15) 0.0131(15) 0.0142(15) -0.0022(12) -0.0036(12) -0.0036(12)
N3 0.0147(15) 0.0170(16) 0.0228(17) -0.0006(12) -0.0083(13) -0.0086(13)
N4 0.0203(16) 0.0144(15) 0.0153(16) -0.0038(13) -0.0065(13) -0.0031(13)
N5 0.0164(15) 0.0155(15) 0.0113(15) 0.0002(12) -0.0055(12) -0.0043(12)
N6 0.0200(16) 0.0168(16) 0.0154(15) -0.0009(13) -0.0081(13) -0.0076(13)
C1 0.0165(19) 0.023(2) 0.026(2) 0.0010(15) -0.0101(16) -0.0096(17)
C2 0.0168(19) 0.021(2) 0.036(2) 0.0056(16) -0.0128(17) -0.0122(18)
C3 0.0200(19) 0.0147(18) 0.0208(19) 0.0012(15) -0.0091(16) -0.0052(15)
C4 0.0196(19) 0.0132(18) 0.0206(19) -0.0009(14) -0.0093(16) -0.0056(15)
C5 0.0201(19) 0.0142(18) 0.0186(19) 0.0003(15) -0.0079(15) -0.0067(15)
C6 0.023(2) 0.018(2) 0.038(2) -0.0030(16) -0.0085(18) -0.0150(18)
C7 0.020(2) 0.027(2) 0.049(3) -0.0051(17) -0.0102(19) -0.021(2)
C8 0.0159(19) 0.025(2) 0.029(2) -0.0021(16) -0.0086(16) -0.0126(18)
C9 0.0140(17) 0.0176(18) 0.0129(17) 0.0000(14) -0.0055(14) -0.0054(14)
C10 0.0135(17) 0.0154(18) 0.0159(18) 0.0000(14) -0.0066(14) -0.0053(15)
C11 0.0172(18) 0.0189(19) 0.0183(19) 0.0007(15) -0.0082(15) -0.0058(15)
C12 0.021(2) 0.022(2) 0.040(3) 0.0060(16) -0.0127(18) -0.0168(19)
C13 0.021(2) 0.019(2) 0.047(3) 0.0065(16) -0.0176(19) -0.0188(19)
C14 0.0176(19) 0.0165(19) 0.025(2) 0.0035(15) -0.0059(16) -0.0100(16)
C15 0.029(2) 0.021(2) 0.029(2) 0.0022(17) -0.0111(18) -0.0093(18)
C16 0.039(3) 0.018(2) 0.043(3) -0.0007(19) -0.008(2) -0.007(2)
C17 0.036(3) 0.029(3) 0.067(4) 0.000(2) -0.013(3) -0.030(3)
C18 0.032(3) 0.045(3) 0.063(3) 0.012(2) -0.025(2) -0.041(3)
C19 0.033(2) 0.027(2) 0.040(3) 0.0092(19) -0.021(2) -0.019(2)
C20 0.0155(18) 0.0149(18) 0.029(2) 0.0037(15) -0.0105(16) -0.0055(16)
C21 0.022(2) 0.025(2) 0.031(2) 0.0026(17) -0.0086(17) -0.0124(18)
C22 0.016(2) 0.029(2) 0.047(3) -0.0003(18) -0.0025(19) -0.013(2)
C23 0.018(2) 0.027(2) 0.064(3) 0.0028(18) -0.021(2) -0.011(2)
C24 0.032(3) 0.046(3) 0.053(3) 0.000(2) -0.030(2) -0.018(2)
C25 0.024(2) 0.037(2) 0.031(2) 0.0003(19) -0.0150(19) -0.011(2)
C26 0.023(2) 0.028(2) 0.059(3) 0.0017(18) -0.020(2) -0.020(2)
C27 0.026(2) 0.021(2) 0.0177(19) -0.0055(16) -0.0079(16) -0.0043(16)
C28 0.033(3) 0.032(3) 0.100(5) 0.014(2) -0.035(3) -0.046(3)
C29 0.028(2) 0.023(2) 0.0143(19) -0.0055(17) -0.0079(16) -0.0027(16)
C30 0.0180(18) 0.0207(19) 0.0152(18) -0.0013(15) -0.0083(15) -0.0043(15)
C31 0.0174(18) 0.0147(18) 0.0150(18) -0.0002(14) -0.0082(14) -0.0047(15)
C32 0.0149(17) 0.0161(18) 0.0145(17) 0.0038(14) -0.0076(14) -0.0088(14)
C33 0.0222(19) 0.0190(19) 0.0182(19) -0.0008(15) -0.0111(15) -0.0085(15)
C34 0.0207(19) 0.0163(19) 0.022(2) -0.0053(15) -0.0079(16) -0.0061(16)
C35 0.0198(19) 0.0162(18) 0.0147(18) -0.0026(15) -0.0057(15) -0.0032(15)
C36 0.0195(18) 0.0133(17) 0.0126(17) 0.0029(14) -0.0076(14) -0.0054(14)
C37 0.0186(18) 0.0175(18) 0.0172(18) -0.0002(15) -0.0063(15) -0.0091(15)
C38 0.0211(19) 0.0181(19) 0.0158(18) 0.0009(15) -0.0083(15) -0.0065(15)
C39 0.031(2) 0.022(2) 0.0146(19) -0.0021(17) -0.0109(16) -0.0070(16)
C40 0.023(2) 0.021(2) 0.0190(19) -0.0004(16) -0.0089(16) -0.0111(16)
C41 0.0173(18) 0.022(2) 0.0129(18) -0.0054(15) -0.0022(14) -0.0056(15)
C42 0.022(2) 0.026(2) 0.0137(18) -0.0055(16) -0.0048(15) -0.0048(16)
C43 0.031(2) 0.037(2) 0.0127(19) -0.0137(19) -0.0080(17) -0.0043(17)
C44 0.047(3) 0.038(3) 0.018(2) -0.020(2) -0.010(2) -0.0093(19)
C45 0.052(3) 0.025(2) 0.027(2) -0.005(2) -0.014(2) -0.0118(19)
C46 0.036(2) 0.026(2) 0.020(2) -0.0024(18) -0.0128(18) -0.0072(17)
C47 0.025(2) 0.0179(19) 0.0178(19) -0.0022(16) -0.0124(16) -0.0021(16)
C48 0.035(2) 0.022(2) 0.023(2) 0.0010(17) -0.0144(18) -0.0071(17)
C49 0.045(3) 0.019(2) 0.036(3) -0.0002(19) -0.024(2) -0.0083(19)
C50 0.055(3) 0.021(2) 0.032(3) -0.014(2) -0.024(2) 0.0054(19)
C51 0.048(3) 0.033(3) 0.019(2) -0.013(2) -0.012(2) -0.0013(19)
C52 0.034(2) 0.024(2) 0.019(2) -0.0046(18) -0.0112(18) -0.0051(17)
C53 0.049(3) 0.028(2) 0.021(2) -0.021(2) -0.010(2) -0.0016(18)
C54 0.040(3) 0.029(2) 0.019(2) -0.0124(19) -0.0114(18) -0.0085(18)
C55 0.116(8) 0.119(9) 0.143(9) -0.006(7) -0.057(7) -0.060(7)
Cl1 0.140(3) 0.204(4) 0.174(3) -0.005(3) -0.063(3) -0.081(3)
Cl2 0.131(2) 0.164(3) 0.112(2) 0.021(2) -0.0508(18) -0.075(2)

loop_
_atom_type_symbol
_atom_type_description
_atom_type_scat_dispersion_real
_atom_type_scat_dispersion_imag
_atom_type_scat_source
C C 0.0033 0.0016 'International Tables Vol C Tables 4.2.6.8 and 6.1.1.4'
H H 0.0000 0.0000 'International Tables Vol C Tables 4.2.6.8 and 6.1.1.4'
Cl Cl 0.1484 0.1585 'International Tables Vol C Tables 4.2.6.8 and 6.1.1.4'
N N 0.0061 0.0033 'International Tables Vol C Tables 4.2.6.8 and 6.1.1.4'
Zr Zr -2.9673 0.5597 'International Tables Vol C Tables 4.2.6.8 and 6.1.1.4'

loop_
_geom_angle_atom_site_label_1
_geom_angle_atom_site_label_2
_geom_angle_atom_site_label_3
_geom_angle
N4 Zr1 N1 94.49(12)
N4 Zr1 N6 139.50(11)
N1 Zr1 N6 96.13(12)
N4 Zr1 N3 97.20(12)
N1 Zr1 N3 140.48(11)
N6 Zr1 N3 98.97(12)
N4 Zr1 N2 115.46(11)
N1 Zr1 N2 70.30(11)
N6 Zr1 N2 104.92(11)
N3 Zr1 N2 70.57(11)
N4 Zr1 N5 69.99(11)
N1 Zr1 N5 116.33(11)
N6 Zr1 N5 70.26(11)
N3 Zr1 N5 103.15(11)
N2 Zr1 N5 171.76(10)
C1 N1 C4 107.0(3)
C1 N1 Zr1 130.8(2)
C4 N1 Zr1 122.1(2)
C9 N2 C5 120.6(3)
C9 N2 Zr1 119.7(2)
C5 N2 Zr1 119.7(2)
C13 N3 C10 106.6(3)
C13 N3 Zr1 132.8(2)
C10 N3 Zr1 120.6(2)
C27 N4 C31 106.6(3)
C27 N4 Zr1 129.9(2)
C31 N4 Zr1 122.4(2)
C36 N5 C32 120.5(3)
C36 N5 Zr1 119.6(2)
C32 N5 Zr1 119.7(2)
C40 N6 C37 107.2(3)
C40 N6 Zr1 131.1(2)
C37 N6 Zr1 120.2(2)
C2 C1 N1 109.4(3)
C2 C1 C26 129.1(4)
N1 C1 C26 121.6(3)
C1 C2 C3 108.2(3)
C4 C3 C2 105.8(3)
C4 C3 C14 129.2(4)
C2 C3 C14 125.0(3)
C3 C4 N1 109.6(3)
C3 C4 C5 135.4(3)
N1 C4 C5 114.9(3)
N2 C5 C6 120.1(3)
N2 C5 C4 112.8(3)
C6 C5 C4 127.1(3)
C7 C6 C5 119.2(4)
C6 C7 C8 120.6(4)
C7 C8 C9 118.9(4)
N2 C9 C8 120.5(3)
N2 C9 C10 112.8(3)
C8 C9 C10 126.6(3)
N3 C10 C11 109.9(3)
N3 C10 C9 116.0(3)
C11 C10 C9 133.7(3)
C10 C11 C12 105.7(3)
C10 C11 C20 129.2(3)
C12 C11 C20 125.1(3)
C13 C12 C11 108.4(4)
C12 C13 N3 109.4(3)
C12 C13 C28 128.2(4)
N3 C13 C28 122.4(4)
C19 C14 C15 118.8(4)
C19 C14 C3 121.5(4)
C15 C14 C3 119.6(4)
C16 C15 C14 120.3(4)
C15 C16 C17 120.0(4)
C18 C17 C16 119.9(4)
C17 C18 C19 120.5(5)
C18 C19 C14 120.4(4)
C21 C20 C25 118.5(4)
C21 C20 C11 119.1(4)
C25 C20 C11 122.3(4)
C22 C21 C20 120.8(4)
C23 C22 C21 120.1(4)
C24 C23 C22 119.5(4)
C23 C24 C25 120.5(4)
C24 C25 C20 120.5(4)
C29 C27 N4 109.2(3)
C29 C27 C53 129.4(4)
N4 C27 C53 121.3(3)
C27 C29 C30 108.5(3)
C31 C30 C29 105.5(3)
C31 C30 C41 129.2(3)
C29 C30 C41 124.9(3)
C30 C31 N4 110.1(3)
C30 C31 C32 135.3(3)
N4 C31 C32 114.6(3)
N5 C32 C33 120.5(3)
N5 C32 C31 112.1(3)
C33 C32 C31 127.3(3)
C34 C33 C32 118.8(3)
C33 C34 C35 120.8(3)
C34 C35 C36 118.5(3)
N5 C36 C35 120.7(3)
N5 C36 C37 112.1(3)
C35 C36 C37 127.1(3)
C38 C37 N6 109.7(3)
C38 C37 C36 134.7(3)
N6 C37 C36 115.4(3)
C37 C38 C39 105.7(3)
C37 C38 C47 129.8(3)
C39 C38 C47 124.4(3)
C40 C39 C38 108.3(3)
C39 C40 N6 109.0(3)
C39 C40 C54 128.4(3)
N6 C40 C54 122.6(3)
C46 C41 C42 118.4(4)
C46 C41 C30 120.4(3)
C42 C41 C30 121.0(3)
C43 C42 C41 120.2(4)
C44 C43 C42 120.5(4)
C43 C44 C45 120.3(4)
C44 C45 C46 119.4(4)
C45 C46 C41 121.1(4)
C52 C47 C48 118.6(4)
C52 C47 C38 119.7(4)
C48 C47 C38 121.6(4)
C49 C48 C47 120.3(4)
C50 C49 C48 120.1(4)
C49 C50 C51 119.8(4)
C52 C51 C50 120.4(4)
C51 C52 C47 120.8(4)
Cl2 C55 Cl1 117.2(6)

loop_
_geom_bond_atom_site_label_1
_geom_bond_atom_site_label_2
_geom_bond_distance
Zr1 N4 2.143(3)
Zr1 N1 2.151(3)
Zr1 N6 2.171(3)
Zr1 N3 2.183(3)
Zr1 N2 2.288(3)
Zr1 N5 2.300(3)
N1 C1 1.380(5)
N1 C4 1.396(5)
N2 C9 1.362(5)
N2 C5 1.364(5)
N3 C13 1.376(5)
N3 C10 1.387(4)
N4 C27 1.384(5)
N4 C31 1.392(5)
N5 C36 1.358(5)
N5 C32 1.361(5)
N6 C40 1.378(5)
N6 C37 1.389(5)
C1 C2 1.370(5)
C1 C26 1.485(5)
C2 C3 1.424(5)
C3 C4 1.386(5)
C3 C14 1.473(5)
C4 C5 1.441(5)
C5 C6 1.387(5)
C6 C7 1.376(6)
C7 C8 1.383(6)
C8 C9 1.383(5)
C9 C10 1.448(5)
C10 C11 1.393(5)
C11 C12 1.405(5)
C11 C20 1.479(5)
C12 C13 1.375(6)
C13 C28 1.489(6)
C14 C19 1.386(6)
C14 C15 1.398(6)
C15 C16 1.381(6)
C16 C17 1.384(7)
C17 C18 1.372(7)
C18 C19 1.381(6)
C20 C21 1.390(6)
C20 C25 1.392(6)
C21 C22 1.387(6)
C22 C23 1.385(7)
C23 C24 1.381(7)
C24 C25 1.384(6)
C27 C29 1.370(5)
C27 C53 1.489(6)
C29 C30 1.419(5)
C30 C31 1.386(5)
C30 C41 1.477(5)
C31 C32 1.448(5)
C32 C33 1.384(5)
C33 C34 1.381(5)
C34 C35 1.385(5)
C35 C36 1.387(5)
C36 C37 1.447(5)
C37 C38 1.388(5)
C38 C39 1.419(5)
C38 C47 1.481(5)
C39 C40 1.375(5)
C40 C54 1.494(5)
C41 C46 1.386(6)
C41 C42 1.388(5)
C42 C43 1.382(6)
C43 C44 1.369(6)
C44 C45 1.374(7)
C45 C46 1.384(6)
C47 C52 1.391(5)
C47 C48 1.397(6)
C48 C49 1.391(6)
C49 C50 1.374(7)
C50 C51 1.386(7)
C51 C52 1.371(6)
C55 Cl2 1.669(9)
C55 Cl1 1.706(9)
